data_2232160
loop_
_publ_author_name
'Rodrigues, Vinola Z.'
'Kuckov\'a, Lenka'
'Gowda, B. Thimme'
'Ko\<z\'i\<sek, Jozef'

_publ_section_title
;
 <i>N</i>-(3-Chlorophenyl)-4-methylbenzamide hemihydrate
;
_journal_coeditor_code BQ2309
_journal_issue 11
_journal_name_full 'Acta Crystallographica Section E'
_journal_page_first o2899
_journal_paper_doi 10.1107/S1600536811040992
_journal_volume 67
_journal_year 2011
_chemical_formula_iupac 'C14 H12 Cl N O, 0.5H2 O'
_chemical_formula_moiety 'C14 H12 Cl N O, 0.5(H2 O)'
_chemical_formula_sum 'C14 H13 Cl N O1.5'
_chemical_formula_weight 254.71
_chemical_name_systematic
;
<i>N</i>-(3-Chlorophenyl)-4-methylbenzamide hemihydrate
;
_space_group_IT_number 15
_symmetry_cell_setting monoclinic
_symmetry_space_group_name_Hall '-C 2yc'
_symmetry_space_group_name_H-M 'C 1 2/c 1'
_atom_sites_solution_hydrogens geom
_atom_sites_solution_primary direct
_atom_sites_solution_secondary difmap
_audit_creation_method SHELXL-97
_cell_angle_alpha 90.00
_cell_angle_beta 93.564(3)
_cell_angle_gamma 90.00
_cell_formula_units_Z 8
_cell_length_a 7.8078(3)
_cell_length_b 12.1704(5)
_cell_length_c 27.1217(9)
_cell_measurement_reflns_used 21518
_cell_measurement_temperature 298(2)
_cell_measurement_theta_max 29.4316
_cell_measurement_theta_min 3.5133
_cell_volume 2572.23(17)
_computing_cell_refinement 'CrysAlis CCD (Oxford Diffraction, 2009)'
_computing_data_collection 'CrysAlis CCD (Oxford Diffraction, 2009)'
_computing_data_reduction 'CrysAlis RED (Oxford Diffraction, 2009)'
_computing_molecular_graphics 'DIAMOND (Brandenburg, 2002)'
_computing_publication_material 'enCIFer (Allen <i>et al.</i>, 2004)'
_computing_structure_refinement 'SHELXL97 (Sheldrick, 2008)'
_computing_structure_solution 'SHELXS97 (Sheldrick, 2008)'
_diffrn_ambient_temperature 298(2)
_diffrn_detector_area_resol_mean 10.4340
_diffrn_measured_fraction_theta_full 0.996
_diffrn_measured_fraction_theta_max 0.929
_diffrn_measurement_device_type 'Oxford Diffraction Xcalibur Ruby Gemini'
_diffrn_measurement_method \w
_diffrn_radiation_monochromator graphite
_diffrn_radiation_source 'fine-focus sealed tube'
_diffrn_radiation_type MoK\a
_diffrn_radiation_wavelength 0.71073
_diffrn_reflns_av_R_equivalents 0.0395
_diffrn_reflns_av_sigmaI/netI 0.0353
_diffrn_reflns_limit_h_max 10
_diffrn_reflns_limit_h_min -10
_diffrn_reflns_limit_k_max 16
_diffrn_reflns_limit_k_min -16
_diffrn_reflns_limit_l_max 33
_diffrn_reflns_limit_l_min -36
_diffrn_reflns_number 3313
_diffrn_reflns_theta_full 25.00
_diffrn_reflns_theta_max 29.50
_diffrn_reflns_theta_min 3.52
_diffrn_standards_decay_% 0
_diffrn_standards_interval_time 0
_diffrn_standards_number 0
_exptl_absorpt_coefficient_mu 0.285
_exptl_absorpt_correction_T_max 0.993
_exptl_absorpt_correction_T_min 0.890
_exptl_absorpt_correction_type analytical
_exptl_absorpt_process_details
;
[CrysAlis RED (Oxford Diffraction, 2009), based on expressions derived
from
Clark & Reid (1995)]
;
_exptl_crystal_colour colorless
_exptl_crystal_density_diffrn 1.315
_exptl_crystal_density_method 'not measured'
_exptl_crystal_description plate
_exptl_crystal_F_000 1064
_exptl_crystal_size_max 0.76
_exptl_crystal_size_mid 0.34
_exptl_crystal_size_min 0.02
_refine_diff_density_max 0.306
_refine_diff_density_min -0.386
_refine_ls_extinction_method none
_refine_ls_goodness_of_fit_ref 1.012
_refine_ls_hydrogen_treatment mixed
_refine_ls_matrix_type full
_refine_ls_number_parameters 169
_refine_ls_number_reflns 3313
_refine_ls_number_restraints 0
_refine_ls_restrained_S_all 1.012
_refine_ls_R_factor_all 0.1133
_refine_ls_R_factor_gt 0.0579
_refine_ls_shift/su_max 0.000
_refine_ls_shift/su_mean 0.000
_refine_ls_structure_factor_coef Fsqd
_refine_ls_weighting_details 'calc w=1/[\s^2^(Fo^2^)+(0.0490P)^2^+2.1399P] where P=(Fo^2^+2Fc^2^)/3'
_refine_ls_weighting_scheme calc
_refine_ls_wR_factor_gt 0.1180
_refine_ls_wR_factor_ref 0.1417
_reflns_number_gt 1943
_reflns_number_total 3313
_reflns_threshold_expression I>2sigma(I)
_cod_data_source_file bq2309.cif
_cod_data_source_block I
_cod_original_cell_volume 2572.24(17)
_cod_original_sg_symbol_H-M 'C 2/c'
_cod_original_formula_sum 'C14 H13 Cl1 N1 O1.5'
_cod_database_code 2232160
_cod_database_fobs_code 2232160

loop_
_symmetry_equiv_pos_as_xyz
'x, y, z'
'-x, y, -z+1/2'
'x+1/2, y+1/2, z'
'-x+1/2, y+1/2, -z+1/2'
'-x, -y, -z'
'x, -y, z-1/2'
'-x+1/2, -y+1/2, -z'
'x+1/2, -y+1/2, z-1/2'

loop_
_atom_site_type_symbol
_atom_site_label
_atom_site_fract_x
_atom_site_fract_y
_atom_site_fract_z
_atom_site_U_iso_or_equiv
_atom_site_adp_type
_atom_site_calc_flag
_atom_site_refinement_flags
_atom_site_occupancy
_atom_site_symmetry_multiplicity
C C1 0.2326(2) 0.60328(17) 0.27192(7) 0.0465(5) Uani d . 1 1
C C2 0.2647(2) 0.63298(17) 0.21979(7) 0.0452(5) Uani d . 1 1
C C3 0.3261(2) 0.73485(18) 0.20695(7) 0.0502(5) Uani d . 1 1
H H3A 0.3404 0.7896 0.2307 0.060 Uiso calc R 1 1
C C4 0.3664(3) 0.7558(2) 0.15888(8) 0.0589(6) Uani d . 1 1
H H4A 0.4091 0.8245 0.1510 0.071 Uiso calc R 1 1
C C5 0.3444(3) 0.6770(2) 0.12247(8) 0.0606(6) Uani d . 1 1
C C6 0.2797(3) 0.5762(2) 0.13527(8) 0.0639(7) Uani d . 1 1
H H6A 0.2615 0.5226 0.1111 0.077 Uiso calc R 1 1
C C7 0.2413(3) 0.55318(19) 0.18318(8) 0.0566(6) Uani d . 1 1
H H7A 0.1998 0.4842 0.1910 0.068 Uiso calc R 1 1
C C8 0.3887(4) 0.7009(3) 0.07011(9) 0.0856(10) Uani d . 1 1
H H8C 0.423(2) 0.6369(10) 0.0554(3) 0.103 Uiso calc PR 0.50 1
H H8B 0.476(2) 0.7518(13) 0.07042(9) 0.103 Uiso calc PR 0.50 1
H H8A 0.2934(16) 0.7286(15) 0.0525(3) 0.103 Uiso calc PR 0.50 1
H H8F 0.424(2) 0.6373(10) 0.0552(3) 0.103 Uiso d PR 0.50 1
H H8E 0.476(2) 0.7517(13) 0.07049(9) 0.103 Uiso d PR 0.50 1
H H8D 0.2940(16) 0.7288(15) 0.0523(3) 0.103 Uiso d PR 0.50 1
C C9 0.1532(2) 0.68527(16) 0.35142(7) 0.0427(5) Uani d . 1 1
C C10 0.1959(3) 0.59716(19) 0.38225(7) 0.0528(5) Uani d . 1 1
H H10A 0.2417 0.5330 0.3699 0.063 Uiso calc R 1 1
C C11 0.1685(3) 0.6074(2) 0.43183(8) 0.0582(6) Uani d . 1 1
C C12 0.1025(3) 0.6999(2) 0.45181(8) 0.0623(6) Uani d . 1 1
H H12A 0.0851 0.7040 0.4854 0.075 Uiso calc R 1 1
C C13 0.0623(3) 0.7868(2) 0.42085(8) 0.0634(6) Uani d . 1 1
H H13A 0.0179 0.8509 0.4337 0.076 Uiso calc R 1 1
C C14 0.0871(3) 0.78007(18) 0.37099(8) 0.0532(5) Uani d . 1 1
H H14A 0.0592 0.8395 0.3505 0.064 Uiso calc R 1 1
N N1 0.1767(2) 0.68533(15) 0.30024(6) 0.0446(4) Uani d . 1 1
H H1N 0.142(3) 0.7439(19) 0.2852(8) 0.051(6) Uiso d . 1 1
O O1 0.2586(2) 0.50930(12) 0.28769(6) 0.0653(5) Uani d . 1 1
O O2 0.5000 0.37191(16) 0.2500 0.0465(5) Uani d S 1 2
H H2O 0.573(3) 0.412(2) 0.2370(9) 0.077(8) Uiso d . 1 1
Cl Cl1 0.22644(12) 0.49860(7) 0.47115(3) 0.0998(3) Uani d . 1 1

loop_
_atom_site_aniso_label
_atom_site_aniso_U_11
_atom_site_aniso_U_22
_atom_site_aniso_U_33
_atom_site_aniso_U_12
_atom_site_aniso_U_13
_atom_site_aniso_U_23
C1 0.0489(11) 0.0454(12) 0.0457(11) 0.0082(9) 0.0073(9) -0.0017(9)
C2 0.0453(11) 0.0496(12) 0.0410(11) 0.0132(9) 0.0041(8) 0.0001(9)
C3 0.0487(11) 0.0564(13) 0.0457(12) 0.0040(10) 0.0052(9) -0.0042(10)
C4 0.0569(13) 0.0665(15) 0.0544(14) 0.0037(11) 0.0113(10) 0.0077(11)
C5 0.0581(13) 0.0809(18) 0.0433(12) 0.0259(12) 0.0080(10) 0.0040(12)
C6 0.0819(16) 0.0681(17) 0.0413(12) 0.0271(13) 0.0003(11) -0.0106(11)
C7 0.0728(14) 0.0489(13) 0.0480(12) 0.0141(11) 0.0024(10) -0.0052(10)
C8 0.0910(19) 0.119(3) 0.0488(14) 0.0294(18) 0.0182(13) 0.0114(15)
C9 0.0407(10) 0.0486(12) 0.0393(10) -0.0001(9) 0.0055(8) -0.0030(9)
C10 0.0592(13) 0.0557(13) 0.0443(12) 0.0075(10) 0.0083(9) -0.0005(10)
C11 0.0606(13) 0.0699(16) 0.0444(12) 0.0025(11) 0.0071(10) 0.0079(11)
C12 0.0630(14) 0.0837(18) 0.0413(12) -0.0007(12) 0.0118(10) -0.0086(12)
C13 0.0734(15) 0.0627(15) 0.0552(14) 0.0057(12) 0.0145(11) -0.0164(12)
C14 0.0607(13) 0.0501(13) 0.0494(12) 0.0046(10) 0.0080(10) -0.0047(10)
N1 0.0525(10) 0.0426(10) 0.0391(9) 0.0097(8) 0.0062(7) 0.0009(8)
O1 0.0982(12) 0.0471(9) 0.0530(9) 0.0223(8) 0.0233(8) 0.0052(7)
O2 0.0543(12) 0.0347(11) 0.0513(12) 0.000 0.0100(10) 0.000
Cl1 0.1414(7) 0.1010(6) 0.0589(4) 0.0332(5) 0.0211(4) 0.0276(4)

loop_
_atom_type_symbol
_atom_type_description
_atom_type_scat_dispersion_real
_atom_type_scat_dispersion_imag
_atom_type_scat_source
C C 0.0033 0.0016 'International Tables Vol C Tables 4.2.6.8 and 6.1.1.4'
H H 0.0000 0.0000 'International Tables Vol C Tables 4.2.6.8 and 6.1.1.4'
N N 0.0061 0.0033 'International Tables Vol C Tables 4.2.6.8 and 6.1.1.4'
O O 0.0106 0.0060 'International Tables Vol C Tables 4.2.6.8 and 6.1.1.4'
Cl Cl 0.1484 0.1585 'International Tables Vol C Tables 4.2.6.8 and 6.1.1.4'

loop_
_geom_angle_atom_site_label_1
_geom_angle_atom_site_label_2
_geom_angle_atom_site_label_3
_geom_angle
O1 C1 N1 122.76(19)
O1 C1 C2 121.22(18)
N1 C1 C2 116.01(18)
C3 C2 C7 118.55(19)
C3 C2 C1 122.43(18)
C7 C2 C1 118.9(2)
C2 C3 C4 120.4(2)
C2 C3 H3A 119.8
C4 C3 H3A 119.8
C5 C4 C3 121.4(2)
C5 C4 H4A 119.3
C3 C4 H4A 119.3
C4 C5 C6 118.0(2)
C4 C5 C8 120.9(3)
C6 C5 C8 121.1(2)
C5 C6 C7 121.4(2)
C5 C6 H6A 119.3
C7 C6 H6A 119.3
C6 C7 C2 120.2(2)
C6 C7 H7A 119.9
C2 C7 H7A 119.9
C5 C8 H8C 109.5
C5 C8 H8B 109.5
H8C C8 H8B 109.5
C5 C8 H8A 109.5
H8C C8 H8A 109.5
H8B C8 H8A 109.5
C5 C8 H8F 110.0
H8B C8 H8F 109.2
H8A C8 H8F 109.3
C5 C8 H8E 109.4
H8C C8 H8E 109.4
H8A C8 H8E 109.6
H8F C8 H8E 109.1
C5 C8 H8D 109.9
H8C C8 H8D 109.4
H8B C8 H8D 109.1
H8F C8 H8D 109.2
H8E C8 H8D 109.2
C14 C9 C10 119.64(18)
C14 C9 N1 116.84(18)
C10 C9 N1 123.51(18)
C11 C10 C9 118.1(2)
C11 C10 H10A 120.9
C9 C10 H10A 120.9
C12 C11 C10 123.1(2)
C12 C11 Cl1 118.31(17)
C10 C11 Cl1 118.56(19)
C11 C12 C13 118.0(2)
C11 C12 H12A 121.0
C13 C12 H12A 121.0
C12 C13 C14 120.8(2)
C12 C13 H13A 119.6
C14 C13 H13A 119.6
C13 C14 C9 120.2(2)
C13 C14 H14A 119.9
C9 C14 H14A 119.9
C1 N1 C9 128.76(18)
C1 N1 H1N 116.7(14)
C9 N1 H1N 114.3(14)

loop_
_geom_bond_atom_site_label_1
_geom_bond_atom_site_label_2
_geom_bond_distance
C1 O1 1.233(2)
C1 N1 1.349(2)
C1 C2 1.495(3)
C2 C3 1.382(3)
C2 C7 1.393(3)
C3 C4 1.384(3)
C3 H3A 0.9300
C4 C5 1.379(3)
C4 H4A 0.9300
C5 C6 1.380(4)
C5 C8 1.511(3)
C6 C7 1.380(3)
C6 H6A 0.9300
C7 H7A 0.9300
C8 H8C 0.9223
C8 H8B 0.9223
C8 H8A 0.9223
C8 H8F 0.9223
C8 H8E 0.9222
C8 H8D 0.9223
C9 C14 1.383(3)
C9 C10 1.388(3)
C9 N1 1.411(2)
C10 C11 1.380(3)
C10 H10A 0.9300
C11 C12 1.365(3)
C11 Cl1 1.742(2)
C12 C13 1.374(3)
C12 H12A 0.9300
C13 C14 1.380(3)
C13 H13A 0.9300
C14 H14A 0.9300
N1 H1N 0.86(2)
O2 H2O 0.84(2)

loop_
_geom_hbond_atom_site_label_D
_geom_hbond_atom_site_label_H
_geom_hbond_atom_site_label_A
_geom_hbond_site_symmetry_A
_geom_hbond_distance_DH
_geom_hbond_distance_HA
_geom_hbond_distance_DA
_geom_hbond_angle_DHA
N1 H1N O2 3_455 0.86(2) 2.11(2) 2.947(2) 167(2)
O2 H2O O1 2_655 0.84(2) 1.92(2) 2.7630(19) 176(3)

loop_
_geom_torsion_atom_site_label_1
_geom_torsion_atom_site_label_2
_geom_torsion_atom_site_label_3
_geom_torsion_atom_site_label_4
_geom_torsion
O1 C1 C2 C3 -144.7(2)
N1 C1 C2 C3 34.3(3)
O1 C1 C2 C7 31.5(3)
N1 C1 C2 C7 -149.48(19)
C7 C2 C3 C4 -1.2(3)
C1 C2 C3 C4 174.99(18)
C2 C3 C4 C5 0.9(3)
C3 C4 C5 C6 0.4(3)
C3 C4 C5 C8 179.9(2)
C4 C5 C6 C7 -1.5(3)
C8 C5 C6 C7 179.0(2)
C5 C6 C7 C2 1.2(3)
C3 C2 C7 C6 0.2(3)
C1 C2 C7 C6 -176.16(19)
C14 C9 C10 C11 0.7(3)
N1 C9 C10 C11 179.3(2)
C9 C10 C11 C12 -0.3(3)
C9 C10 C11 Cl1 -178.47(16)
C10 C11 C12 C13 -0.3(4)
Cl1 C11 C12 C13 177.90(18)
C11 C12 C13 C14 0.5(4)
C12 C13 C14 C9 -0.1(3)
C10 C9 C14 C13 -0.5(3)
N1 C9 C14 C13 -179.24(19)
O1 C1 N1 C9 6.4(3)
C2 C1 N1 C9 -172.65(18)
C14 C9 N1 C1 -177.4(2)
C10 C9 N1 C1 3.9(3)
